data_4063731
loop_
_publ_author_name
'Cordiner, Richard L.'
'Hill, Anthony F.'
'Shang, Rong'
'Willis, Anthony C.'

_publ_section_title
;
 Group 14 Substituted Carbyne Complexes---An Almost Complete Set: [Mo(\\tb
 CAPh3)(CO)2(Tp*)] (Tp* = Hydrotris(dimethylpyrazolyl)borate; A = Si, Ge,
 Sn, Pb but A =&#x0338; C)
;
_journal_issue 1
_journal_name_full Organometallics
_journal_page_first 139
_journal_paper_doi 10.1021/om100896r
_journal_volume 30
_journal_year 2011
_chemical_formula_moiety 'C36 H37 B1 Mo1 N6 O2 Si1'
_chemical_formula_sum 'C36 H37 B Mo N6 O2 Si'
_chemical_formula_weight 720.57
_chemical_name_systematic
; 
 Tp'(CO)~2~Mo(_-C)SiPh~3~'
;
_space_group_IT_number 2
_symmetry_cell_setting triclinic
_symmetry_space_group_name_Hall '-P 1'
_symmetry_space_group_name_H-M 'P -1'
_atom_sites_solution_hydrogens geom
_atom_sites_solution_primary direct
_audit_creation_date 09-06-22
_audit_creation_method CRYSTALS_ver_12.85
_cell_angle_alpha 101.4756(11)
_cell_angle_beta 91.0133(14)
_cell_angle_gamma 95.6878(13)
_cell_formula_units_Z 2
_cell_length_a 10.3477(2)
_cell_length_b 12.1245(3)
_cell_length_c 14.3177(3)
_cell_measurement_reflns_used 17898
_cell_measurement_temperature 200
_cell_measurement_theta_max 26.37
_cell_measurement_theta_min 2.55
_cell_volume 1750.44(7)
_computing_cell_refinement 'DENZO/SCALEPACK (Otwinowski & Minor, 1997)'
_computing_data_collection 'COLLECT (Nonius, 1997-2001).'
_computing_data_reduction 'DENZO/SCALEPACK (Otwinowski & Minor, 1997)'
_computing_molecular_graphics 'PLATON (Spek, 2008)'
_computing_publication_material 'CRYSTALS (Betteridge et al., 2003)'
_computing_structure_refinement 'CRYSTALS (Betteridge et al., 2003)'
_computing_structure_solution 'SIR92 (Altomare et al., 1994)'
_diffrn_ambient_temperature 200
_diffrn_measured_fraction_theta_full 0.998
_diffrn_measured_fraction_theta_max 0.998
_diffrn_measurement_device 'Nonius KappaCCD'
_diffrn_measurement_device_type Area
_diffrn_measurement_method '\f and \w scans with CCD'
_diffrn_radiation_monochromator graphite
_diffrn_radiation_type 'Mo K\a'
_diffrn_radiation_wavelength 0.71073
_diffrn_reflns_av_R_equivalents 0.045
_diffrn_reflns_limit_h_max 12
_diffrn_reflns_limit_h_min -12
_diffrn_reflns_limit_k_max 15
_diffrn_reflns_limit_k_min -15
_diffrn_reflns_limit_l_max 17
_diffrn_reflns_limit_l_min -17
_diffrn_reflns_number 31719
_diffrn_reflns_theta_full 26.373
_diffrn_reflns_theta_max 26.373
_diffrn_reflns_theta_min 2.738
_diffrn_standards_number 0
_exptl_absorpt_coefficient_mu 0.450
_exptl_absorpt_correction_T_max 0.983
_exptl_absorpt_correction_T_min 0.931
_exptl_absorpt_correction_type integration
_exptl_absorpt_process_details
;
via Gaussian method (Coppens, 1970) implemented in maXus (Mackay et al, 2000)
;
_exptl_crystal_colour yellow
_exptl_crystal_density_diffrn 1.367
_exptl_crystal_density_method 'not measured'
_exptl_crystal_description plate
_exptl_crystal_F_000 744
_exptl_crystal_size_max 0.38
_exptl_crystal_size_mid 0.12
_exptl_crystal_size_min 0.04
_refine_diff_density_max 0.49
_refine_diff_density_min -0.53
_refine_ls_extinction_method None
_refine_ls_goodness_of_fit_ref 0.8159
_refine_ls_hydrogen_treatment constr
_refine_ls_matrix_type full
_refine_ls_number_parameters 424
_refine_ls_number_reflns 7115
_refine_ls_number_restraints 0
_refine_ls_R_factor_all 0.0475
_refine_ls_R_factor_gt 0.0313
_refine_ls_shift/su_max 0.000784
_refine_ls_structure_factor_coef Fsqd
_refine_ls_weighting_details
;
 Method, part 1, Chebychev polynomial, (Watkin, 1994, Prince, 1982) 
 [weight] = 1.0/[A~0~*T~0~(x)+A~1~*T~1~(x) ... +A~n-1~]*T~n-1~(x)] 
 where A~i~ are the Chebychev coefficients listed below and x= Fcalc/Fmax 
 Method = Robust Weighting (Prince, 1982) 
 W = [weight] * [1-(deltaF/6*sigmaF)^2^]^2^ 
 A~i~ are: 
 19.5 28.8 14.3 3.85 
;
_refine_ls_weighting_scheme calc
_refine_ls_wR_factor_all 0.1036
_refine_ls_wR_factor_gt 0.0845
_refine_ls_wR_factor_ref 0.1036
_reflns_limit_h_max 12
_reflns_limit_h_min -12
_reflns_limit_k_max 14
_reflns_limit_k_min -15
_reflns_limit_l_max 17
_reflns_limit_l_min 0
_reflns_number_gt 5504
_reflns_number_total 7135
_reflns_threshold_expression I>2.0\s(I)
_oxford_diffrn_Wilson_B_factor 2.22
_oxford_diffrn_Wilson_scale 9.69
_oxford_refine_ls_r_factor_ref 0.0475
_oxford_refine_ls_scale 0.3464(3)
_oxford_reflns_number_all 7115
_oxford_reflns_threshold_expression_ref I>-10.0\s(I)
_oxford_structure_analysis_title '6221008 rong023'
_cod_data_source_file om100896r_si_001.cif
_cod_data_source_block Compound_2
_cod_depositor_comments
;
The following automatic conversions were performed:

'_symmetry_cell_setting' value 'Triclinic' changed to 'triclinic'
according to /home/saulius/struct/CIF-dictionaries/cif_core.dic
dictionary named 'cif_core.dic' version 2.4.1 from 2010-06-29.

Automatic conversion script
Id: cif_fix_values 1715 2011-07-08 13:25:40Z adriana 
;
_cod_original_sg_symbol_H-M 'P -1 '
_cod_original_formula_sum 'C36 H37 B1 Mo1 N6 O2 Si1'
_cod_database_code 4063731

loop_
_symmetry_equiv_pos_as_xyz
x,y,z
-x,-y,-z

loop_
_atom_site_label
_atom_site_type_symbol
_atom_site_fract_x
_atom_site_fract_y
_atom_site_fract_z
_atom_site_U_iso_or_equiv
_atom_site_occupancy
_atom_site_adp_type
_atom_site_refinement_flags_posn
Mo1 Mo 0.66517(2) 0.25496(2) 0.819153(17) 0.0262 1.0000 Uani .
Si1 Si 0.83860(7) 0.37058(7) 0.63288(6) 0.0279 1.0000 Uani .
O1 O 0.8934(3) 0.0995(2) 0.8021(2) 0.0593 1.0000 Uani .
O2 O 0.8628(2) 0.4360(3) 0.9506(2) 0.0566 1.0000 Uani .
N11 N 0.5874(3) 0.1906(2) 0.95335(18) 0.0346 1.0000 Uani .
N12 N 0.4558(3) 0.1647(2) 0.95814(18) 0.0330 1.0000 Uani .
N21 N 0.5188(2) 0.1162(2) 0.74584(17) 0.0295 1.0000 Uani .
N22 N 0.3978(2) 0.1002(2) 0.78166(18) 0.0303 1.0000 Uani .
N31 N 0.4946(2) 0.3535(2) 0.84875(17) 0.0291 1.0000 Uani .
N32 N 0.3755(2) 0.3000(2) 0.86364(17) 0.0301 1.0000 Uani .
C1 C 0.7435(3) 0.3107(2) 0.7239(2) 0.0288 1.0000 Uani .
C2 C 0.8097(3) 0.1532(3) 0.8082(2) 0.0367 1.0000 Uani .
C3 C 0.7883(3) 0.3718(3) 0.9042(2) 0.0355 1.0000 Uani .
C11 C 0.6410(4) 0.1775(3) 1.0360(2) 0.0408 1.0000 Uani .
C12 C 0.5449(4) 0.1434(3) 1.0934(2) 0.0459 1.0000 Uani .
C13 C 0.4289(4) 0.1359(3) 1.0428(2) 0.0403 1.0000 Uani .
C14 C 0.7836(4) 0.2007(4) 1.0574(3) 0.0545 1.0000 Uani .
C15 C 0.2946(4) 0.1056(4) 1.0718(3) 0.0586 1.0000 Uani .
C21 C 0.5222(3) 0.0354(3) 0.6671(2) 0.0342 1.0000 Uani .
C22 C 0.4038(3) -0.0316(3) 0.6520(2) 0.0368 1.0000 Uani .
C23 C 0.3274(3) 0.0116(2) 0.7254(2) 0.0325 1.0000 Uani .
C24 C 0.6406(4) 0.0250(3) 0.6085(2) 0.0473 1.0000 Uani .
C25 C 0.1891(3) -0.0262(3) 0.7429(3) 0.0448 1.0000 Uani .
C31 C 0.4779(3) 0.4629(3) 0.8541(2) 0.0337 1.0000 Uani .
C32 C 0.3488(3) 0.4793(3) 0.8704(2) 0.0377 1.0000 Uani .
C33 C 0.2865(3) 0.3753(3) 0.8761(2) 0.0349 1.0000 Uani .
C34 C 0.5882(3) 0.5499(3) 0.8449(3) 0.0449 1.0000 Uani .
C35 C 0.1465(3) 0.3423(3) 0.8899(3) 0.0481 1.0000 Uani .
C41 C 0.9977(3) 0.3083(3) 0.6168(2) 0.0319 1.0000 Uani .
C42 C 1.0013(3) 0.1925(3) 0.5835(3) 0.0428 1.0000 Uani .
C43 C 1.1188(4) 0.1448(3) 0.5753(3) 0.0497 1.0000 Uani .
C44 C 1.2348(3) 0.2122(3) 0.6002(3) 0.0476 1.0000 Uani .
C45 C 1.2338(3) 0.3266(3) 0.6325(3) 0.0453 1.0000 Uani .
C46 C 1.1161(3) 0.3743(3) 0.6404(2) 0.0374 1.0000 Uani .
C51 C 0.7350(3) 0.3404(2) 0.5201(2) 0.0329 1.0000 Uani .
C52 C 0.7873(4) 0.3338(3) 0.4307(2) 0.0425 1.0000 Uani .
C53 C 0.7079(5) 0.3277(3) 0.3502(3) 0.0558 1.0000 Uani .
C54 C 0.5753(5) 0.3270(4) 0.3578(3) 0.0640 1.0000 Uani .
C55 C 0.5212(4) 0.3308(4) 0.4454(3) 0.0655 1.0000 Uani .
C56 C 0.5995(3) 0.3367(3) 0.5258(3) 0.0488 1.0000 Uani .
C61 C 0.8669(3) 0.5289(2) 0.6722(2) 0.0307 1.0000 Uani .
C62 C 0.9186(3) 0.5796(3) 0.7633(3) 0.0415 1.0000 Uani .
C63 C 0.9331(3) 0.6963(3) 0.7931(3) 0.0481 1.0000 Uani .
C64 C 0.8988(3) 0.7646(3) 0.7330(3) 0.0506 1.0000 Uani .
C65 C 0.8495(4) 0.7169(3) 0.6422(3) 0.0489 1.0000 Uani .
C66 C 0.8329(3) 0.5996(3) 0.6127(2) 0.0395 1.0000 Uani .
B1 B 0.3623(3) 0.1762(3) 0.8758(2) 0.0318 1.0000 Uani .
H11 H 0.2708 0.1533 0.8909 0.0379 1.0000 Uiso R
H121 H 0.5573 0.1273 1.1586 0.0564 1.0000 Uiso R
H141 H 0.8039 0.1859 1.1220 0.0666 1.0000 Uiso R
H142 H 0.8123 0.2815 1.0559 0.0666 1.0000 Uiso R
H143 H 0.8304 0.1501 1.0085 0.0666 1.0000 Uiso R
H151 H 0.2981 0.0874 1.1368 0.0720 1.0000 Uiso R
H152 H 0.2423 0.1708 1.0727 0.0720 1.0000 Uiso R
H153 H 0.2532 0.0382 1.0252 0.0720 1.0000 Uiso R
H221 H 0.3792 -0.0978 0.5987 0.0431 1.0000 Uiso R
H241 H 0.6233 -0.0401 0.5532 0.0541 1.0000 Uiso R
H242 H 0.7153 0.0119 0.6487 0.0541 1.0000 Uiso R
H243 H 0.6623 0.0963 0.5844 0.0541 1.0000 Uiso R
H251 H 0.1566 -0.0932 0.6924 0.0529 1.0000 Uiso R
H252 H 0.1844 -0.0475 0.8068 0.0529 1.0000 Uiso R
H253 H 0.1343 0.0368 0.7412 0.0529 1.0000 Uiso R
H321 H 0.3090 0.5522 0.8767 0.0453 1.0000 Uiso R
H341 H 0.5550 0.6256 0.8510 0.0544 1.0000 Uiso R
H342 H 0.6558 0.5532 0.8964 0.0544 1.0000 Uiso R
H343 H 0.6271 0.5287 0.7812 0.0544 1.0000 Uiso R
H351 H 0.0979 0.4107 0.8978 0.0571 1.0000 Uiso R
H352 H 0.1380 0.3087 0.9482 0.0571 1.0000 Uiso R
H353 H 0.1096 0.2852 0.8330 0.0571 1.0000 Uiso R
H421 H 0.9181 0.1428 0.5650 0.0516 1.0000 Uiso R
H431 H 1.1192 0.0615 0.5515 0.0620 1.0000 Uiso R
H441 H 1.3190 0.1779 0.5946 0.0599 1.0000 Uiso R
H451 H 1.3174 0.3759 0.6504 0.0543 1.0000 Uiso R
H461 H 1.1168 0.4578 0.6636 0.0443 1.0000 Uiso R
H521 H 0.8833 0.3335 0.4242 0.0500 1.0000 Uiso R
H531 H 0.7471 0.3238 0.2865 0.0665 1.0000 Uiso R
H541 H 0.5185 0.3238 0.2999 0.0763 1.0000 Uiso R
H551 H 0.4248 0.3292 0.4509 0.0772 1.0000 Uiso R
H561 H 0.5591 0.3384 0.5889 0.0582 1.0000 Uiso R
H621 H 0.9454 0.5310 0.8076 0.0496 1.0000 Uiso R
H631 H 0.9689 0.7310 0.8589 0.0546 1.0000 Uiso R
H641 H 0.9095 0.8487 0.7550 0.0600 1.0000 Uiso R
H651 H 0.8258 0.7664 0.5978 0.0606 1.0000 Uiso R
H661 H 0.7957 0.5657 0.5471 0.0481 1.0000 Uiso R

loop_
_atom_site_aniso_label
_atom_site_aniso_U_11
_atom_site_aniso_U_22
_atom_site_aniso_U_33
_atom_site_aniso_U_23
_atom_site_aniso_U_13
_atom_site_aniso_U_12
Mo1 0.02436(12) 0.02706(13) 0.02787(13) 0.00631(9) 0.00367(8) 0.00454(8)
Si1 0.0264(4) 0.0283(4) 0.0297(4) 0.0073(3) 0.0037(3) 0.0026(3)
O1 0.0416(14) 0.0554(16) 0.087(2) 0.0212(15) 0.0095(14) 0.0217(13)
O2 0.0366(13) 0.0649(17) 0.0568(16) -0.0112(14) -0.0028(12) -0.0021(12)
N11 0.0361(13) 0.0379(14) 0.0318(13) 0.0102(11) 0.0014(10) 0.0072(11)
N12 0.0389(14) 0.0309(13) 0.0305(12) 0.0071(10) 0.0109(10) 0.0057(10)
N21 0.0292(12) 0.0298(12) 0.0287(12) 0.0041(10) 0.0049(9) 0.0025(10)
N22 0.0297(12) 0.0287(12) 0.0325(12) 0.0064(10) 0.0037(10) 0.0026(10)
N31 0.0270(12) 0.0281(12) 0.0328(12) 0.0057(10) 0.0034(9) 0.0059(9)
N32 0.0249(11) 0.0323(13) 0.0324(12) 0.0040(10) 0.0031(9) 0.0042(9)
C1 0.0260(13) 0.0260(13) 0.0338(15) 0.0039(11) 0.0020(11) 0.0041(11)
C2 0.0350(16) 0.0328(15) 0.0432(17) 0.0097(13) 0.0065(13) 0.0034(13)
C3 0.0284(15) 0.0392(16) 0.0374(16) 0.0021(13) 0.0059(12) 0.0066(13)
C11 0.056(2) 0.0351(17) 0.0322(16) 0.0068(13) -0.0036(14) 0.0124(15)
C12 0.076(3) 0.0358(17) 0.0292(16) 0.0096(13) 0.0059(16) 0.0154(17)
C13 0.061(2) 0.0281(15) 0.0335(16) 0.0070(12) 0.0166(15) 0.0088(14)
C14 0.059(2) 0.058(2) 0.050(2) 0.0168(18) -0.0161(18) 0.0127(19)
C15 0.073(3) 0.051(2) 0.055(2) 0.0176(18) 0.034(2) 0.008(2)
C21 0.0404(16) 0.0327(15) 0.0292(14) 0.0044(12) 0.0036(12) 0.0060(12)
C22 0.0466(18) 0.0273(14) 0.0338(15) 0.0024(12) -0.0010(13) -0.0005(13)
C23 0.0352(15) 0.0279(14) 0.0347(15) 0.0094(12) -0.0048(12) -0.0012(12)
C24 0.048(2) 0.050(2) 0.0366(17) -0.0072(15) 0.0104(15) 0.0037(16)
C25 0.0386(17) 0.0431(18) 0.050(2) 0.0119(15) -0.0031(15) -0.0102(14)
C31 0.0366(16) 0.0324(15) 0.0334(15) 0.0070(12) 0.0024(12) 0.0084(12)
C32 0.0329(15) 0.0337(16) 0.0466(18) 0.0036(13) 0.0012(13) 0.0136(12)
C33 0.0283(14) 0.0380(16) 0.0367(16) 0.0003(13) 0.0021(12) 0.0109(12)
C34 0.0404(18) 0.0274(15) 0.068(2) 0.0110(15) 0.0037(16) 0.0069(13)
C35 0.0289(16) 0.048(2) 0.066(2) 0.0039(17) 0.0086(15) 0.0111(14)
C41 0.0318(14) 0.0373(16) 0.0302(14) 0.0127(12) 0.0078(11) 0.0079(12)
C42 0.0390(17) 0.0340(16) 0.056(2) 0.0088(15) 0.0101(15) 0.0056(13)
C43 0.056(2) 0.0415(19) 0.057(2) 0.0158(16) 0.0133(18) 0.0202(17)
C44 0.0404(18) 0.065(2) 0.0445(19) 0.0180(17) 0.0087(15) 0.0245(17)
C45 0.0326(16) 0.060(2) 0.0428(18) 0.0074(16) 0.0030(14) 0.0097(15)
C46 0.0318(15) 0.0417(17) 0.0373(16) 0.0043(13) 0.0034(12) 0.0049(13)
C51 0.0356(15) 0.0271(14) 0.0357(15) 0.0061(12) 0.0001(12) 0.0024(12)
C52 0.053(2) 0.0371(17) 0.0350(16) 0.0052(13) 0.0038(14) -0.0034(15)
C53 0.087(3) 0.046(2) 0.0334(18) 0.0098(15) -0.0010(18) -0.002(2)
C54 0.085(3) 0.054(2) 0.051(2) 0.0077(19) -0.030(2) 0.013(2)
C55 0.049(2) 0.078(3) 0.066(3) 0.002(2) -0.019(2) 0.019(2)
C56 0.0376(18) 0.064(2) 0.0441(19) 0.0055(17) 0.0017(15) 0.0127(16)
C61 0.0248(13) 0.0306(14) 0.0377(15) 0.0089(12) 0.0074(11) 0.0025(11)
C62 0.0348(16) 0.0403(18) 0.0488(19) 0.0089(15) -0.0039(14) 0.0026(13)
C63 0.0376(18) 0.0429(19) 0.056(2) -0.0053(16) -0.0001(15) -0.0032(14)
C64 0.0391(18) 0.0323(17) 0.079(3) 0.0069(17) 0.0190(18) 0.0000(14)
C65 0.055(2) 0.0367(18) 0.060(2) 0.0185(16) 0.0148(18) 0.0069(16)
C66 0.0407(17) 0.0372(17) 0.0424(17) 0.0119(14) 0.0078(14) 0.0034(13)
B1 0.0292(16) 0.0307(16) 0.0348(17) 0.0053(13) 0.0081(13) 0.0016(13)

loop_
_atom_type_symbol
_atom_type_scat_dispersion_real
_atom_type_scat_dispersion_imag
_atom_type_scat_Cromer_Mann_a1
_atom_type_scat_Cromer_Mann_b1
_atom_type_scat_Cromer_Mann_a2
_atom_type_scat_Cromer_Mann_b2
_atom_type_scat_Cromer_Mann_a3
_atom_type_scat_Cromer_Mann_b3
_atom_type_scat_Cromer_Mann_a4
_atom_type_scat_Cromer_Mann_b4
_atom_type_scat_Cromer_Mann_c
_atom_type_scat_source
C 0.0033 0.0016 2.3100 20.8439 1.0200 10.2075 1.5886 0.5687 0.8650 51.6512 0.2156 'International Tables Vol C 4.2.6.8 and 6.1.1.4'
H 0.0000 0.0000 0.4930 10.5109 0.3229 26.1257 0.1402 3.1424 0.0408 57.7998 0.0030 'International Tables Vol C 4.2.6.8 and 6.1.1.4'
B 0.0013 0.0007 2.0545 23.2185 1.3326 1.0210 1.0979 60.3498 0.7068 0.1403 -0.1932 'International Tables Vol C 4.2.6.8 and 6.1.1.4'
Mo -1.6832 0.6857 3.7025 0.2772 17.2356 1.0958 12.8876 11.0040 3.7429 61.6584 4.3875 'International Tables Vol C 4.2.6.8 and 6.1.1.4'
N 0.0061 0.0033 12.2126 0.0057 3.1322 9.8933 2.0125 28.9975 1.1663 0.5826 -11.5290 'International Tables Vol C 4.2.6.8 and 6.1.1.4'
O 0.0106 0.0060 3.0485 13.2771 2.2868 5.7011 1.5463 0.3239 0.8670 32.9089 0.2508 'International Tables Vol C 4.2.6.8 and 6.1.1.4'
Si 0.0817 0.0704 6.2915 2.4386 3.0353 32.3337 1.9891 0.6785 1.5410 81.6937 1.1407 'International Tables Vol C 4.2.6.8 and 6.1.1.4'

loop_
_exptl_crystal_face_index_h
_exptl_crystal_face_index_k
_exptl_crystal_face_index_l
_exptl_crystal_face_perp_dist
0 1 0 0.050
0 0 1 0.020
0 0 -1 0.020
1 -2 0 0.045
-1 2 0 0.069
-2 -15 1 0.047

loop_
_geom_angle_atom_site_label_1
_geom_angle_atom_site_label_2
_geom_angle_atom_site_label_3
_geom_angle
_geom_angle_publ_flag
N11 Mo1 N21 81.40(9) yes
N11 Mo1 N31 79.66(9) yes
N21 Mo1 N31 84.53(9) yes
N11 Mo1 C1 173.01(11) yes
N21 Mo1 C1 104.86(11) yes
N31 Mo1 C1 103.78(11) yes
N11 Mo1 C2 91.57(11) yes
N21 Mo1 C2 93.15(11) yes
N31 Mo1 C2 171.17(11) yes
C1 Mo1 C2 85.06(13) yes
N11 Mo1 C3 89.48(11) yes
N21 Mo1 C3 170.87(11) yes
N31 Mo1 C3 94.16(11) yes
C1 Mo1 C3 84.23(13) yes
C2 Mo1 C3 86.78(13) yes
C1 Si1 C41 110.19(13) yes
C1 Si1 C51 107.27(13) yes
C41 Si1 C51 112.61(14) yes
C1 Si1 C61 109.18(13) yes
C41 Si1 C61 110.39(13) yes
C51 Si1 C61 107.08(13) yes
Mo1 N11 N12 118.23(18) yes
Mo1 N11 C11 135.1(2) yes
N12 N11 C11 106.5(3) yes
N11 N12 C13 109.7(3) yes
N11 N12 B1 120.5(2) yes
C13 N12 B1 129.7(3) yes
Mo1 N21 N22 120.88(17) yes
Mo1 N21 C21 132.6(2) yes
N22 N21 C21 106.5(2) yes
N21 N22 C23 109.8(2) yes
N21 N22 B1 120.3(2) yes
C23 N22 B1 129.8(3) yes
Mo1 N31 N32 120.20(17) yes
Mo1 N31 C31 133.2(2) yes
N32 N31 C31 106.5(2) yes
N31 N32 C33 109.6(2) yes
N31 N32 B1 120.7(2) yes
C33 N32 B1 129.2(3) yes
Si1 C1 Mo1 174.60(18) yes
Mo1 C2 O1 177.6(3) yes
Mo1 C3 O2 177.0(3) yes
N11 C11 C12 109.8(3) yes
N11 C11 C14 121.8(3) yes
C12 C11 C14 128.4(3) yes
C11 C12 C13 106.4(3) yes
C11 C12 H121 126.8 no
C13 C12 H121 126.8 no
C12 C13 N12 107.6(3) yes
C12 C13 C15 129.0(3) yes
N12 C13 C15 123.4(3) yes
C11 C14 H141 109.5 no
C11 C14 H142 109.5 no
H141 C14 H142 109.5 no
C11 C14 H143 109.5 no
H141 C14 H143 109.5 no
H142 C14 H143 109.5 no
C13 C15 H151 109.5 no
C13 C15 H152 109.5 no
H151 C15 H152 109.5 no
C13 C15 H153 109.5 no
H151 C15 H153 109.5 no
H152 C15 H153 109.5 no
N21 C21 C22 109.8(3) yes
N21 C21 C24 122.0(3) yes
C22 C21 C24 128.2(3) yes
C21 C22 C23 106.0(3) yes
C21 C22 H221 127.0 no
C23 C22 H221 127.0 no
C22 C23 N22 107.9(3) yes
C22 C23 C25 128.8(3) yes
N22 C23 C25 123.3(3) yes
C21 C24 H241 109.5 no
C21 C24 H242 109.5 no
H241 C24 H242 109.5 no
C21 C24 H243 109.5 no
H241 C24 H243 109.5 no
H242 C24 H243 109.5 no
C23 C25 H251 109.5 no
C23 C25 H252 109.5 no
H251 C25 H252 109.5 no
C23 C25 H253 109.5 no
H251 C25 H253 109.5 no
H252 C25 H253 109.5 no
N31 C31 C32 109.8(3) yes
N31 C31 C34 122.3(3) yes
C32 C31 C34 127.9(3) yes
C31 C32 C33 106.3(3) yes
C31 C32 H321 126.9 no
C33 C32 H321 126.9 no
C32 C33 N32 107.7(3) yes
C32 C33 C35 129.7(3) yes
N32 C33 C35 122.6(3) yes
C31 C34 H341 109.5 no
C31 C34 H342 109.5 no
H341 C34 H342 109.5 no
C31 C34 H343 109.5 no
H341 C34 H343 109.5 no
H342 C34 H343 109.5 no
C33 C35 H351 109.5 no
C33 C35 H352 109.5 no
H351 C35 H352 109.5 no
C33 C35 H353 109.5 no
H351 C35 H353 109.5 no
H352 C35 H353 109.5 no
Si1 C41 C42 120.8(2) yes
Si1 C41 C46 121.8(2) yes
C42 C41 C46 117.3(3) yes
C41 C42 C43 121.2(3) yes
C41 C42 H421 119.4 no
C43 C42 H421 119.4 no
C42 C43 C44 120.2(3) yes
C42 C43 H431 119.9 no
C44 C43 H431 119.9 no
C43 C44 C45 119.7(3) yes
C43 C44 H441 120.2 no
C45 C44 H441 120.2 no
C44 C45 C46 120.1(3) yes
C44 C45 H451 120.0 no
C46 C45 H451 120.0 no
C45 C46 C41 121.5(3) yes
C45 C46 H461 119.2 no
C41 C46 H461 119.2 no
Si1 C51 C52 122.5(2) yes
Si1 C51 C56 119.3(2) yes
C52 C51 C56 117.8(3) yes
C51 C52 C53 120.8(4) yes
C51 C52 H521 119.6 no
C53 C52 H521 119.6 no
C52 C53 C54 120.3(4) yes
C52 C53 H531 119.8 no
C54 C53 H531 119.8 no
C53 C54 C55 119.8(4) yes
C53 C54 H541 120.1 no
C55 C54 H541 120.1 no
C54 C55 C56 120.2(4) yes
C54 C55 H551 119.9 no
C56 C55 H551 119.9 no
C51 C56 C55 120.9(4) yes
C51 C56 H561 119.5 no
C55 C56 H561 119.5 no
Si1 C61 C62 121.4(2) yes
Si1 C61 C66 120.9(2) yes
C62 C61 C66 117.6(3) yes
C61 C62 C63 120.9(3) yes
C61 C62 H621 119.6 no
C63 C62 H621 119.6 no
C62 C63 C64 120.5(4) yes
C62 C63 H631 119.8 no
C64 C63 H631 119.8 no
C63 C64 C65 119.8(3) yes
C63 C64 H641 120.1 no
C65 C64 H641 120.1 no
C64 C65 C66 119.8(3) yes
C64 C65 H651 120.1 no
C66 C65 H651 120.1 no
C65 C66 C61 121.4(3) yes
C65 C66 H661 119.3 no
C61 C66 H661 119.3 no
N12 B1 N22 109.9(2) yes
N12 B1 N32 109.1(2) yes
N22 B1 N32 108.8(2) yes
N12 B1 H11 109.7 no
N22 B1 H11 109.7 no
N32 B1 H11 109.7 no

loop_
_geom_bond_atom_site_label_1
_geom_bond_atom_site_label_2
_geom_bond_distance
_geom_bond_publ_flag
Mo1 N11 2.340(3) yes
Mo1 N21 2.227(2) yes
Mo1 N31 2.229(2) yes
Mo1 C1 1.809(3) yes
Mo1 C2 2.021(3) yes
Mo1 C3 2.004(3) yes
Si1 C1 1.864(3) yes
Si1 C41 1.877(3) yes
Si1 C51 1.875(3) yes
Si1 C61 1.881(3) yes
O1 C2 1.128(4) yes
O2 C3 1.140(4) yes
N11 N12 1.373(4) yes
N11 C11 1.343(4) yes
N12 C13 1.353(4) yes
N12 B1 1.549(4) yes
N21 N22 1.372(3) yes
N21 C21 1.342(4) yes
N22 C23 1.346(4) yes
N22 B1 1.546(4) yes
N31 N32 1.375(3) yes
N31 C31 1.341(4) yes
N32 C33 1.350(4) yes
N32 B1 1.538(4) yes
C11 C12 1.385(5) yes
C11 C14 1.489(5) yes
C12 C13 1.376(5) yes
C12 H121 1.000 no
C13 C15 1.489(5) yes
C14 H141 1.000 no
C14 H142 1.000 no
C14 H143 1.000 no
C15 H151 1.000 no
C15 H152 1.000 no
C15 H153 1.000 no
C21 C22 1.390(4) yes
C21 C24 1.499(4) yes
C22 C23 1.377(5) yes
C22 H221 1.000 no
C23 C25 1.500(4) yes
C24 H241 1.000 no
C24 H242 1.000 no
C24 H243 1.000 no
C25 H251 1.000 no
C25 H252 1.000 no
C25 H253 1.000 no
C31 C32 1.387(4) yes
C31 C34 1.501(4) yes
C32 C33 1.376(5) yes
C32 H321 1.000 no
C33 C35 1.492(4) yes
C34 H341 1.000 no
C34 H342 1.000 no
C34 H343 1.000 no
C35 H351 1.000 no
C35 H352 1.000 no
C35 H353 1.000 no
C41 C42 1.394(4) yes
C41 C46 1.392(4) yes
C42 C43 1.395(5) yes
C42 H421 1.000 no
C43 C44 1.382(6) yes
C43 H431 1.000 no
C44 C45 1.373(5) yes
C44 H441 1.000 no
C45 C46 1.396(5) yes
C45 H451 1.000 no
C46 H461 1.000 no
C51 C52 1.390(4) yes
C51 C56 1.402(5) yes
C52 C53 1.388(5) yes
C52 H521 1.000 no
C53 C54 1.378(7) yes
C53 H531 1.000 no
C54 C55 1.376(7) yes
C54 H541 1.000 no
C55 C56 1.383(5) yes
C55 H551 1.000 no
C56 H561 1.000 no
C61 C62 1.398(5) yes
C61 C66 1.388(4) yes
C62 C63 1.387(5) yes
C62 H621 1.000 no
C63 C64 1.372(6) yes
C63 H631 1.000 no
C64 C65 1.380(6) yes
C64 H641 1.000 no
C65 C66 1.393(5) yes
C65 H651 1.000 no
C66 H661 1.000 no
B1 H11 1.000 no
